data_7024792
loop_
_publ_author_name
'Misra, Shafalika'
'Chauhan, Ashok K. S.'
'Singh, Puspendra'
'Srivastava, Ramesh C.'
'Duthie, Andrew'
'Butcher, R. J.'

_publ_section_title
;
 Amidomethylation of elemental tellurium: synthesis and solid state
 structures of N-substituted amidomethyltellurium(IV &amp; II)
 derivatives.
;
_journal_issue 10
_journal_name_full 'Dalton transactions (Cambridge, England : 2003)'
_journal_page_first 2637
_journal_page_last 2643
_journal_paper_doi 10.1039/b921362g
_journal_volume 39
_journal_year 2010
_chemical_formula_moiety 'C12 H24 I2 N2 O2 Te'
_chemical_formula_sum 'C12 H24 I2 N2 O2 Te'
_chemical_formula_weight 609.73
_chemical_name_systematic
;
?
;
_space_group_IT_number 56
_symmetry_cell_setting orthorhombic
_symmetry_space_group_name_Hall '-P 2ac 2bc'
_symmetry_space_group_name_H-M 'P n a a'
_atom_sites_solution_hydrogens geom
_atom_sites_solution_primary direct
_atom_sites_solution_secondary difmap
_audit_creation_method SHELXL-97
_cell_angle_alpha 90.00
_cell_angle_beta 90.00
_cell_angle_gamma 90.00
_cell_formula_units_Z 4
_cell_length_a 10.1737(4)
_cell_length_b 12.0732(4)
_cell_length_c 15.7948(4)
_cell_measurement_reflns_used 5101
_cell_measurement_temperature 200(2)
_cell_measurement_theta_max 32.3747
_cell_measurement_theta_min 4.6673
_cell_volume 1940.06(11)
_computing_cell_refinement
;
CrysAlis RED, Oxford Diffraction Ltd.,
Version 1.171.32.5 (release 08-05-2007 CrysAlis171 .NET)
(compiled May 8 2007,13:10:02)
;
_computing_data_collection
;
CrysAlis CCD, Oxford Diffraction Ltd.,
Version 1.171.32.5 (release 08-05-2007 CrysAlis171 .NET)
(compiled May 8 2007,13:10:02)
;
_computing_data_reduction
;
CrysAlis RED, Oxford Diffraction Ltd.,
Version 1.171.32.5 (release 08-05-2007 CrysAlis171 .NET)
(compiled May 8 2007,13:10:02)
;
_computing_molecular_graphics SHELXTL
_computing_publication_material SHELXTL
_computing_structure_refinement 'SHELXL-97 (Sheldrick, 1997)'
_computing_structure_solution 'SHELXS-97 (Sheldrick, 1990)'
_diffrn_ambient_temperature 200(2)
_diffrn_detector_area_resol_mean 10.5081
_diffrn_measured_fraction_theta_full 0.992
_diffrn_measured_fraction_theta_max 0.992
_diffrn_measurement_device_type 'Oxford Diffraction Gemini'
_diffrn_measurement_method '\f and \w scans'
_diffrn_radiation_monochromator graphite
_diffrn_radiation_source 'fine-focus sealed tube'
_diffrn_radiation_type MoK\a
_diffrn_radiation_wavelength 0.71073
_diffrn_reflns_av_R_equivalents 0.0258
_diffrn_reflns_av_sigmaI/netI 0.0200
_diffrn_reflns_limit_h_max 11
_diffrn_reflns_limit_h_min -12
_diffrn_reflns_limit_k_max 12
_diffrn_reflns_limit_k_min -14
_diffrn_reflns_limit_l_max 18
_diffrn_reflns_limit_l_min -18
_diffrn_reflns_number 7661
_diffrn_reflns_theta_full 25.00
_diffrn_reflns_theta_max 25.00
_diffrn_reflns_theta_min 4.67
_diffrn_standards_decay_% <2%
_diffrn_standards_interval_count 50
_diffrn_standards_number 2
_exptl_absorpt_coefficient_mu 4.717
_exptl_absorpt_correction_T_max 0.3137
_exptl_absorpt_correction_T_min 0.1971
_exptl_absorpt_correction_type multi-scan
_exptl_absorpt_process_details
;
CrysAlis RED, Oxford Diffraction Ltd.,
Version 1.171.32.5 (release 08-05-2007 CrysAlis171 .NET)
(compiled May 8 2007,13:10:02)
Empirical absorption correction using spherical harmonics,
implemented in SCALE3 ABSPACK scaling algorithm.
;
_exptl_crystal_colour Orange
_exptl_crystal_density_diffrn 2.088
_exptl_crystal_density_method 'not measured'
_exptl_crystal_description Prism
_exptl_crystal_F_000 1136
_exptl_crystal_size_max 0.51
_exptl_crystal_size_mid 0.45
_exptl_crystal_size_min 0.32
_refine_diff_density_max 1.395
_refine_diff_density_min -1.410
_refine_diff_density_rms 0.121
_refine_ls_extinction_coef 0.0068(3)
_refine_ls_extinction_expression Fc^*^=kFc[1+0.001xFc^2^\l^3^/sin(2\q)]^-1/4^
_refine_ls_extinction_method SHELXL
_refine_ls_goodness_of_fit_ref 1.107
_refine_ls_hydrogen_treatment constr
_refine_ls_matrix_type full
_refine_ls_number_parameters 88
_refine_ls_number_reflns 1697
_refine_ls_number_restraints 0
_refine_ls_restrained_S_all 1.107
_refine_ls_R_factor_all 0.0382
_refine_ls_R_factor_gt 0.0277
_refine_ls_shift/su_max 0.000
_refine_ls_shift/su_mean 0.000
_refine_ls_structure_factor_coef Fsqd
_refine_ls_weighting_details 'calc w=1/[\s^2^(Fo^2^)+(0.0365P)^2^+3.9638P] where P=(Fo^2^+2Fc^2^)/3'
_refine_ls_weighting_scheme calc
_refine_ls_wR_factor_gt 0.0689
_refine_ls_wR_factor_ref 0.0742
_reflns_number_gt 1347
_reflns_number_total 1697
_reflns_threshold_expression >2sigma(I)
_cod_data_source_file b921362g.txt
_cod_data_source_block AKSC083
_cod_original_sg_symbol_H-M Pnaa
_cod_database_code 7024792

loop_
_symmetry_equiv_pos_as_xyz
'x, y, z'
'-x+1/2, -y, z+1/2'
'x, -y+1/2, -z+1/2'
'-x+1/2, y+1/2, -z'
'-x, -y, -z'
'x-1/2, y, -z-1/2'
'-x, y-1/2, z-1/2'
'x-1/2, -y-1/2, z'

loop_
_atom_site_label
_atom_site_type_symbol
_atom_site_fract_x
_atom_site_fract_y
_atom_site_fract_z
_atom_site_U_iso_or_equiv
_atom_site_adp_type
_atom_site_occupancy
_atom_site_symmetry_multiplicity
_atom_site_calc_flag
_atom_site_refinement_flags
C1 C 0.1923(4) 0.2129(4) 0.1519(3) 0.0272(10) Uani 1 1 d .
H1A H 0.2477 0.2780 0.1386 0.033 Uiso 1 1 calc R
H1B H 0.2495 0.1500 0.1679 0.033 Uiso 1 1 calc R
C2 C 0.1041(5) 0.1830(4) 0.0780(3) 0.0245(10) Uani 1 1 d .
C3 C 0.0727(5) 0.1129(4) -0.0642(3) 0.0338(12) Uani 1 1 d .
H3A H -0.0190 0.1009 -0.0455 0.041 Uiso 1 1 calc R
H3B H 0.1029 0.0447 -0.0930 0.041 Uiso 1 1 calc R
C4 C 0.0766(7) 0.2076(5) -0.1256(4) 0.068(2) Uani 1 1 d .
H4A H 0.0197 0.1910 -0.1740 0.102 Uiso 1 1 calc R
H4B H 0.1670 0.2185 -0.1454 0.102 Uiso 1 1 calc R
H4C H 0.0457 0.2751 -0.0975 0.102 Uiso 1 1 calc R
C5 C 0.2929(5) 0.0940(4) 0.0059(3) 0.0339(11) Uani 1 1 d .
H5A H 0.3474 0.1362 0.0465 0.041 Uiso 1 1 calc R
H5B H 0.3278 0.1075 -0.0517 0.041 Uiso 1 1 calc R
C6 C 0.3023(5) -0.0283(4) 0.0260(4) 0.0433(13) Uani 1 1 d .
H6A H 0.3941 -0.0521 0.0219 0.065 Uiso 1 1 calc R
H6B H 0.2488 -0.0703 -0.0143 0.065 Uiso 1 1 calc R
H6C H 0.2700 -0.0415 0.0836 0.065 Uiso 1 1 calc R
Te Te 0.05330(4) 0.2500 0.2500 0.02288(16) Uani 1 2 d S
N N 0.1561(4) 0.1334(3) 0.0105(2) 0.0276(9) Uani 1 1 d .
O O -0.0140(3) 0.2072(3) 0.0830(2) 0.0343(8) Uani 1 1 d .
I I 0.06067(4) 0.48344(3) 0.21110(2) 0.05205(19) Uani 1 1 d .

loop_
_atom_site_aniso_label
_atom_site_aniso_U_11
_atom_site_aniso_U_22
_atom_site_aniso_U_33
_atom_site_aniso_U_23
_atom_site_aniso_U_13
_atom_site_aniso_U_12
C1 0.025(3) 0.032(2) 0.025(2) -0.003(2) 0.0033(18) 0.0026(19)
C2 0.025(2) 0.025(2) 0.023(2) 0.0030(19) -0.0041(18) 0.0017(19)
C3 0.046(3) 0.033(3) 0.023(2) -0.008(2) -0.004(2) -0.005(2)
C4 0.121(6) 0.042(3) 0.041(3) 0.005(3) -0.026(4) -0.015(4)
C5 0.028(3) 0.041(3) 0.033(2) -0.010(2) 0.008(2) -0.005(2)
C6 0.037(3) 0.043(3) 0.050(3) -0.006(3) 0.001(2) 0.005(3)
Te 0.0215(2) 0.0303(2) 0.0169(2) -0.00145(17) 0.000 0.000
N 0.030(2) 0.032(2) 0.0217(18) -0.0090(17) 0.0032(17) -0.0016(17)
O 0.029(2) 0.045(2) 0.0287(16) -0.0049(15) -0.0053(14) 0.0090(16)
I 0.0891(4) 0.0322(2) 0.0349(2) 0.00428(15) 0.00566(18) 0.01322(19)

loop_
_atom_type_symbol
_atom_type_description
_atom_type_scat_dispersion_real
_atom_type_scat_dispersion_imag
_atom_type_scat_source
C C 0.0033 0.0016 'International Tables Vol C Tables 4.2.6.8 and 6.1.1.4'
H H 0.0000 0.0000 'International Tables Vol C Tables 4.2.6.8 and 6.1.1.4'
I I -0.4742 1.8119 'International Tables Vol C Tables 4.2.6.8 and 6.1.1.4'
N N 0.0061 0.0033 'International Tables Vol C Tables 4.2.6.8 and 6.1.1.4'
O O 0.0106 0.0060 'International Tables Vol C Tables 4.2.6.8 and 6.1.1.4'
Te Te -0.5308 1.6751 'International Tables Vol C Tables 4.2.6.8 and 6.1.1.4'

loop_
_geom_angle_atom_site_label_1
_geom_angle_atom_site_label_2
_geom_angle_atom_site_label_3
_geom_angle
_geom_angle_site_symmetry_1
_geom_angle_site_symmetry_3
C2 C1 Te 102.4(3) . .
C2 C1 H1A 111.3 . .
Te C1 H1A 111.3 . .
C2 C1 H1B 111.3 . .
Te C1 H1B 111.3 . .
H1A C1 H1B 109.2 . .
O C2 N 122.9(4) . .
O C2 C1 118.0(4) . .
N C2 C1 119.2(4) . .
N C3 C4 112.0(4) . .
N C3 H3A 109.2 . .
C4 C3 H3A 109.2 . .
N C3 H3B 109.2 . .
C4 C3 H3B 109.2 . .
H3A C3 H3B 107.9 . .
C3 C4 H4A 109.5 . .
C3 C4 H4B 109.5 . .
H4A C4 H4B 109.5 . .
C3 C4 H4C 109.5 . .
H4A C4 H4C 109.5 . .
H4B C4 H4C 109.5 . .
N C5 C6 111.4(4) . .
N C5 H5A 109.3 . .
C6 C5 H5A 109.3 . .
N C5 H5B 109.3 . .
C6 C5 H5B 109.3 . .
H5A C5 H5B 108.0 . .
C5 C6 H6A 109.5 . .
C5 C6 H6B 109.5 . .
H6A C6 H6B 109.5 . .
C5 C6 H6C 109.5 . .
H6A C6 H6C 109.5 . .
H6B C6 H6C 109.5 . .
C1 Te C1 97.5(2) 3 .
C1 Te O 152.71(14) 3 .
C1 Te O 55.72(13) . .
C1 Te I 91.89(13) 3 3
C1 Te I 86.14(13) . 3
C1 Te I 86.14(13) 3 .
C1 Te I 91.89(13) . .
I Te I 177.02(2) 3 .
C2 N C5 124.1(4) . .
C2 N C3 119.1(4) . .
C5 N C3 116.7(4) . .

loop_
_geom_bond_atom_site_label_1
_geom_bond_atom_site_label_2
_geom_bond_distance
_geom_bond_site_symmetry_2
C1 C2 1.515(6) .
C1 Te 2.145(4) .
C1 H1A 0.9900 .
C1 H1B 0.9900 .
C2 O 1.239(6) .
C2 N 1.333(6) .
C3 N 1.474(6) .
C3 C4 1.500(8) .
C3 H3A 0.9900 .
C3 H3B 0.9900 .
C4 H4A 0.9800 .
C4 H4B 0.9800 .
C4 H4C 0.9800 .
C5 N 1.472(6) .
C5 C6 1.512(7) .
C5 H5A 0.9900 .
C5 H5B 0.9900 .
C6 H6A 0.9800 .
C6 H6B 0.9800 .
C6 H6C 0.9800 .
Te C1 2.145(4) 3
Te O 2.774(3) .
Te I 2.8855(4) 3
Te I 2.8855(4) .

loop_
_geom_torsion_atom_site_label_1
_geom_torsion_atom_site_label_2
_geom_torsion_atom_site_label_3
_geom_torsion_atom_site_label_4
_geom_torsion
_geom_torsion_site_symmetry_4
Te C1 C2 O 14.3(5) .
Te C1 C2 N -166.4(3) .
C2 C1 Te C1 179.1(4) 3
C2 C1 Te I 87.7(3) 3
C2 C1 Te I -94.5(3) .
O C2 N C5 -173.8(4) .
C1 C2 N C5 6.9(6) .
O C2 N C3 4.4(7) .
C1 C2 N C3 -174.9(4) .
C6 C5 N C2 96.8(5) .
C6 C5 N C3 -81.5(5) .
C4 C3 N C2 90.2(6) .
C4 C3 N C5 -91.5(6) .
